data_7244694
loop_
_publ_author_name
'Prashanth, Jupally'
'Arikatla, Sivalakshmi Devi'
'Surov, Artem'
'Voronin, Alexander P.'
'Andrei, Churakov'
'Perlovich, German L.'
'Balasubramanian, Sridhar'

_publ_section_title
;
 Understanding the thermal stability of apalutamide crystalline solvates
 through crystal structure analyses and computational studies
;
_journal_name_full CrystEngComm
_journal_paper_doi 10.1039/D2CE00216G
_journal_year 2022
_chemical_formula_moiety 'C21 H15 F4 N5 O2 S, C4 H9 N O'
_chemical_formula_sum 'C25 H24 F4 N6 O3 S'
_chemical_formula_weight 564.56
_chemical_name_common Apalutamide-dimethylacetamide-1:1
_space_group_crystal_system monoclinic
_space_group_IT_number 14
_space_group_name_Hall '-P 2ybc'
_space_group_name_H-M_alt 'P 1 21/c 1'
_atom_sites_solution_hydrogens mixed
_audit_creation_method SHELXL-2018/3
_audit_update_record
;
2022-02-15 deposited with the CCDC.	2022-03-30 downloaded from the CCDC.
;
_cell_angle_alpha 90
_cell_angle_beta 90.944(2)
_cell_angle_gamma 90
_cell_formula_units_Z 8
_cell_length_a 22.5794(15)
_cell_length_b 13.3362(7)
_cell_length_c 18.2192(11)
_cell_measurement_reflns_used 9843
_cell_measurement_temperature 294(2)
_cell_measurement_theta_max 27.68
_cell_measurement_theta_min 2.60
_cell_volume 5485.5(6)
_computing_cell_refinement '<i>SAINT</i> (Bruker, 2016)'
_computing_data_collection '<i>APEX3</i> (Bruker, 2016)'
_computing_data_reduction 'Bruker SAINT'
_computing_molecular_graphics 'Bruker SHELXTL'
_computing_publication_material 'Bruker SHELXTL'
_computing_structure_refinement 'SHELXL-2018/3 (Sheldrick, 2018)'
_computing_structure_solution 'SHELXT 2014/5 (Sheldrick, 2014)'
_diffrn_ambient_temperature 294(2)
_diffrn_measured_fraction_theta_full 0.999
_diffrn_measured_fraction_theta_max 0.999
_diffrn_measurement_device_type 'Bruker D8 QUEST PHOTON-100'
_diffrn_measurement_method '\w and \f'
_diffrn_radiation_type MoK\a
_diffrn_radiation_wavelength 0.71073
_diffrn_reflns_av_R_equivalents 0.0727
_diffrn_reflns_av_unetI/netI 0.0641
_diffrn_reflns_Laue_measured_fraction_full 0.999
_diffrn_reflns_Laue_measured_fraction_max 0.999
_diffrn_reflns_limit_h_max 28
_diffrn_reflns_limit_h_min -28
_diffrn_reflns_limit_k_max 16
_diffrn_reflns_limit_k_min -16
_diffrn_reflns_limit_l_max 22
_diffrn_reflns_limit_l_min -22
_diffrn_reflns_number 50692
_diffrn_reflns_point_group_measured_fraction_full 0.999
_diffrn_reflns_point_group_measured_fraction_max 0.999
_diffrn_reflns_theta_full 25.242
_diffrn_reflns_theta_max 26.249
_diffrn_reflns_theta_min 2.236
_exptl_absorpt_coefficient_mu 0.183
_exptl_absorpt_correction_T_max 0.7457
_exptl_absorpt_correction_T_min 0.6281
_exptl_absorpt_correction_type multi-scan
_exptl_absorpt_process_details 'SADABS 2014/5'
_exptl_crystal_colour colorless
_exptl_crystal_density_diffrn 1.367
_exptl_crystal_description plate
_exptl_crystal_F_000 2336
_exptl_crystal_size_max 0.280
_exptl_crystal_size_mid 0.260
_exptl_crystal_size_min 0.110
_refine_diff_density_max 0.317
_refine_diff_density_min -0.351
_refine_diff_density_rms 0.047
_refine_ls_extinction_method none
_refine_ls_goodness_of_fit_ref 1.044
_refine_ls_hydrogen_treatment mixed
_refine_ls_matrix_type full
_refine_ls_number_parameters 894
_refine_ls_number_reflns 11078
_refine_ls_number_restraints 423
_refine_ls_restrained_S_all 1.054
_refine_ls_R_factor_all 0.1064
_refine_ls_R_factor_gt 0.0624
_refine_ls_shift/su_max 0.004
_refine_ls_shift/su_mean 0.000
_refine_ls_structure_factor_coef Fsqd
_refine_ls_weighting_details 'w=1/[\s^2^(Fo^2^)+(0.0598P)^2^+2.9625P] where P=(Fo^2^+2Fc^2^)/3'
_refine_ls_weighting_scheme calc
_refine_ls_wR_factor_gt 0.1424
_refine_ls_wR_factor_ref 0.1671
_reflns_Friedel_coverage 0.000
_reflns_number_gt 7054
_reflns_number_total 11078
_reflns_threshold_expression 'I > 2\s(I)'
_cod_data_source_file d2ce00216g2.cif
_cod_data_source_block KA1165_0m_APA-DMA-1-1
_cod_original_sg_symbol_H-M 'P 21/c'
_cod_database_code 7244694
_shelx_shelxl_version_number 2018/3
_shelx_space_group_comment
;
The symmetry employed for this shelxl refinement is uniquely defined
by the following loop, which should always be used as a source of
symmetry information in preference to the above space-group names.
They are only intended as comments.
;
_shelx_estimated_absorpt_t_min 0.951
_shelx_estimated_absorpt_t_max 0.980

loop_
_space_group_symop_operation_xyz
'x, y, z'
'-x, y+1/2, -z+1/2'
'-x, -y, -z'
'x, -y-1/2, z-1/2'

loop_
_atom_site_label
_atom_site_type_symbol
_atom_site_fract_x
_atom_site_fract_y
_atom_site_fract_z
_atom_site_U_iso_or_equiv
_atom_site_adp_type
_atom_site_occupancy
_atom_site_site_symmetry_order
_atom_site_calc_flag
_atom_site_refinement_flags_posn
_atom_site_refinement_flags_adp
_atom_site_refinement_flags_occupancy
_atom_site_disorder_assembly
_atom_site_disorder_group
C1A C 0.23887(12) 1.1582(2) 0.28614(14) 0.0502(7) Uani 1 1 d . . . . .
C2A C 0.18874(12) 1.1487(2) 0.32706(16) 0.0563(7) Uani 1 1 d . . . . .
H2A H 0.180898 1.089442 0.352024 0.068 Uiso 1 1 calc R U . . .
C3A C 0.15017(12) 1.2287(2) 0.33046(15) 0.0555(7) Uani 1 1 d . . . . .
C4A C 0.16440(14) 1.3150(2) 0.29230(18) 0.0634(8) Uani 1 1 d . . . . .
C5A C 0.24886(14) 1.2464(2) 0.25000(19) 0.0698(9) Uani 1 1 d . . . . .
H5A H 0.282944 1.251696 0.222290 0.084 Uiso 1 1 calc R U . . .
C6A C 0.31550(12) 1.0383(2) 0.33370(14) 0.0492(6) Uani 1 1 d . . . . .
C7A C 0.32307(13) 0.9330(2) 0.23124(14) 0.0568(7) Uani 1 1 d . . . . .
C8A C 0.28085(14) 1.0176(2) 0.21549(16) 0.0613(8) Uani 1 1 d . . . . .
C9A C 0.09478(15) 1.2211(3) 0.3733(2) 0.0759(9) Uani 1 1 d . . . . .
C10A C 0.12798(17) 1.4046(3) 0.2958(2) 0.0898(11) Uani 1 1 d . . . . .
C11A C 0.37973(12) 0.89260(19) 0.34936(14) 0.0474(6) Uani 1 1 d . . . . .
C12A C 0.35439(13) 0.8242(2) 0.39589(15) 0.0574(7) Uani 1 1 d . . . . .
H12 H 0.313464 0.819827 0.399878 0.069 Uiso 1 1 calc R U . . .
C13A C 0.39116(13) 0.7627(2) 0.43623(15) 0.0571(7) Uani 1 1 d . . . . .
H131 H 0.374195 0.717869 0.468842 0.068 Uiso 0.121(3) 1 calc R U P A 2
C14A C 0.45175(12) 0.76402(19) 0.43088(14) 0.0486(6) Uani 1 1 d . . . . .
C15A C 0.47525(13) 0.8323(2) 0.38327(18) 0.0623(8) Uani 1 1 d . . . . .
H15A H 0.516117 0.834898 0.378020 0.075 Uiso 0.879(3) 1 calc R U P A 1
C16A C 0.44004(13) 0.8975(2) 0.34278(17) 0.0608(8) Uani 1 1 d . . . . .
H16 H 0.457054 0.944094 0.311523 0.073 Uiso 1 1 calc R U . . .
C17A C 0.36980(17) 0.9150(3) 0.17221(19) 0.0903(12) Uani 1 1 d . . . . .
H17A H 0.373806 0.970138 0.137960 0.108 Uiso 1 1 calc R U . . .
H17B H 0.408115 0.894512 0.191874 0.108 Uiso 1 1 calc R U . . .
C18A C 0.29788(16) 0.8285(2) 0.21281(17) 0.0721(9) Uani 1 1 d . . . . .
H18A H 0.310108 0.776682 0.247239 0.087 Uiso 1 1 calc R U . . .
H18B H 0.255284 0.827706 0.204989 0.087 Uiso 1 1 calc R U . . .
C19A C 0.3326(2) 0.8288(4) 0.1427(2) 0.1115(15) Uani 1 1 d . . . . .
H19A H 0.309052 0.846023 0.099501 0.134 Uiso 1 1 calc R U . . .
H19B H 0.354964 0.767791 0.134783 0.134 Uiso 1 1 calc R U . . .
C20A C 0.48936(14) 0.6954(2) 0.47769(16) 0.0559(7) Uani 1 1 d . . . . .
C21A C 0.56801(16) 0.5712(3) 0.4806(2) 0.0792(10) Uani 1 1 d . . . . .
H21A H 0.559123 0.502586 0.468758 0.119 Uiso 1 1 calc R U . . .
H21B H 0.564949 0.580921 0.532625 0.119 Uiso 1 1 calc R U . . .
H21C H 0.607528 0.586684 0.465655 0.119 Uiso 1 1 calc R U . . .
S1A S 0.32550(4) 1.08892(6) 0.41494(4) 0.0709(3) Uani 1 1 d . . . . .
F1A F 0.08777(17) 1.1293(3) 0.4024(3) 0.1427(15) Uani 0.879(3) 1 d . U P A 1
F2A F 0.09478(15) 1.2792(4) 0.4311(2) 0.1439(15) Uani 0.879(3) 1 d . U P A 1
F3A F 0.04722(12) 1.2368(5) 0.3371(2) 0.154(2) Uani 0.879(3) 1 d . U P A 1
F11 F 0.1057(7) 1.187(2) 0.4315(8) 0.071(4) Uani 0.121(3) 1 d . U P A 2
F21 F 0.0635(9) 1.305(2) 0.3752(15) 0.109(5) Uani 0.121(3) 1 d . U P A 2
F31 F 0.0611(7) 1.1544(19) 0.3350(14) 0.095(5) Uani 0.121(3) 1 d . U P A 2
F4A F 0.36664(10) 0.69751(19) 0.48182(13) 0.0960(8) Uani 0.879(3) 1 d . . P A 1
F41 F 0.5198(8) 0.8441(14) 0.3840(9) 0.0960(8) Uani 0.121(3) 1 d . . P A 2
O1A O 0.25407(12) 1.0336(2) 0.15935(12) 0.0945(8) Uani 1 1 d . . . . .
O2A O 0.48456(12) 0.69496(18) 0.54484(11) 0.0885(8) Uani 1 1 d . . . . .
N1A N 0.21274(12) 1.3248(2) 0.25220(17) 0.0792(8) Uani 1 1 d . . . . .
N2A N 0.27928(10) 1.07689(17) 0.27779(11) 0.0521(6) Uani 1 1 d . . . . .
N3A N 0.34184(10) 0.95651(17) 0.30674(12) 0.0534(6) Uani 1 1 d . . . . .
N4A N 0.10158(19) 1.4766(3) 0.2992(3) 0.1376(16) Uani 1 1 d . . . . .
N5A N 0.52607(11) 0.63693(18) 0.44234(15) 0.0564(6) Uani 1 1 d . . . . .
H5NA H 0.5256(13) 0.636(2) 0.3956(18) 0.062(9) Uiso 1 1 d . . . . .
C1B C 0.22257(11) 1.2582(2) 0.54343(15) 0.0483(6) Uani 1 1 d . . . . .
C2B C 0.25308(12) 1.3135(2) 0.49288(16) 0.0535(7) Uani 1 1 d . . . . .
H2B H 0.285602 1.286535 0.469229 0.064 Uiso 1 1 calc R U . . .
C3B C 0.23435(13) 1.4101(2) 0.47799(16) 0.0562(7) Uani 1 1 d . . . . .
C4B C 0.18473(14) 1.4447(2) 0.51520(18) 0.0609(8) Uani 1 1 d . . . . .
C5B C 0.17264(12) 1.2973(2) 0.57540(16) 0.0571(7) Uani 1 1 d . . . . .
H5B H 0.151677 1.257786 0.608017 0.069 Uiso 1 1 calc R U . . .
C6B C 0.29922(11) 1.13764(19) 0.58953(13) 0.0439(6) Uani 1 1 d . . . . .
C7B C 0.24276(12) 0.9896(2) 0.58956(16) 0.0538(7) Uani 1 1 d . . . . .
C8B C 0.20592(12) 1.0757(2) 0.56223(17) 0.0587(7) Uani 1 1 d . . . . .
C9B C 0.26761(18) 1.4736(3) 0.4267(2) 0.0783(10) Uani 1 1 d . . . . .
C10B C 0.16385(19) 1.5466(3) 0.5079(2) 0.0885(11) Uani 1 1 d . . . . .
C11B C 0.35044(11) 0.98915(19) 0.63454(14) 0.0453(6) Uani 1 1 d . . . . .
C12B C 0.35560(12) 0.9715(2) 0.70897(15) 0.0533(7) Uani 1 1 d . . . . .
H12B H 0.325971 0.991677 0.740598 0.064 Uiso 1 1 calc R U . . .
C13B C 0.40529(13) 0.9236(2) 0.73541(14) 0.0536(7) Uani 1 1 d . . . . .
H132 H 0.408463 0.911265 0.785561 0.064 Uiso 0.225(5) 1 calc R U P B 2
C14B C 0.45074(12) 0.89290(19) 0.69108(14) 0.0472(6) Uani 1 1 d . . . . .
C15B C 0.44436(12) 0.9128(2) 0.61650(14) 0.0504(6) Uani 1 1 d . . . . .
H15B H 0.474261 0.893583 0.584952 0.060 Uiso 0.775(5) 1 calc R U P B 1
C16B C 0.39490(12) 0.9603(2) 0.58808(14) 0.0512(7) Uani 1 1 d . . . . .
H16B H 0.391540 0.972836 0.537973 0.061 Uiso 1 1 calc R U . . .
C17B C 0.21214(15) 0.9258(2) 0.64852(19) 0.0721(9) Uani 1 1 d . . . . .
H17C H 0.239235 0.897413 0.684803 0.087 Uiso 1 1 calc R U . . .
H17D H 0.179292 0.959313 0.671808 0.087 Uiso 1 1 calc R U . . .
C18B C 0.24030(15) 0.8975(2) 0.53825(19) 0.0698(9) Uani 1 1 d . . . . .
H18C H 0.225883 0.912325 0.488992 0.084 Uiso 1 1 calc R U . . .
H18D H 0.276919 0.859500 0.537135 0.084 Uiso 1 1 calc R U . . .
C19B C 0.19332(17) 0.8523(3) 0.5883(2) 0.0899(11) Uani 1 1 d . . . . .
H19C H 0.153004 0.862045 0.570511 0.108 Uiso 1 1 calc R U . . .
H19D H 0.200438 0.782585 0.600852 0.108 Uiso 1 1 calc R U . . .
C20B C 0.50512(12) 0.8422(2) 0.72253(15) 0.0524(7) Uani 1 1 d . . . . .
C21B C 0.57846(17) 0.7104(3) 0.7049(2) 0.0959(13) Uani 1 1 d . . . . .
H21D H 0.572038 0.639808 0.698380 0.144 Uiso 1 1 calc R U . . .
H21E H 0.588542 0.723704 0.755412 0.144 Uiso 1 1 calc R U . . .
H21F H 0.610254 0.731915 0.674346 0.144 Uiso 1 1 calc R U . . .
S1B S 0.35415(3) 1.21671(6) 0.59911(4) 0.0571(2) Uani 1 1 d . . . . .
F1B F 0.3124(3) 1.4294(6) 0.3953(5) 0.130(3) Uani 0.775(5) 1 d . U P B 1
F2B F 0.3005(2) 1.5403(4) 0.4603(3) 0.1324(18) Uani 0.775(5) 1 d . U P B 1
F12 F 0.2966(11) 1.4112(19) 0.3799(13) 0.096(5) Uani 0.225(5) 1 d . U P B 2
F22 F 0.2660(7) 1.5745(12) 0.4550(11) 0.114(4) Uani 0.225(5) 1 d . U P B 2
F3B F 0.23465(12) 1.51436(19) 0.37500(14) 0.1176(8) Uani 1 1 d . U . . .
F4B F 0.40848(11) 0.9078(2) 0.80889(11) 0.0839(10) Uani 0.775(5) 1 d . . P B 1
F42 F 0.4912(3) 0.9077(6) 0.5689(4) 0.069(3) Uani 0.225(5) 1 d . . P B 2
O1B O 0.15512(10) 1.07402(17) 0.54109(16) 0.0921(8) Uani 1 1 d . . . . .
O2B O 0.52891(10) 0.87254(18) 0.77933(11) 0.0759(6) Uani 1 1 d . . . . .
N1B N 0.15343(11) 1.3900(2) 0.56110(15) 0.0645(7) Uani 1 1 d . . . . .
N2B N 0.24191(9) 1.16031(16) 0.56400(12) 0.0482(5) Uani 1 1 d . . . . .
N3B N 0.29911(9) 1.03924(16) 0.60561(12) 0.0477(5) Uani 1 1 d . . . . .
N4B N 0.1476(2) 1.6270(3) 0.5049(2) 0.1368(16) Uani 1 1 d . . . . .
N5B N 0.52454(12) 0.7649(2) 0.68474(15) 0.0668(8) Uani 1 1 d . . . . .
H5NB H 0.5102(14) 0.749(2) 0.6464(18) 0.063(10) Uiso 1 1 d . . . . .
C22A C 0.1614(3) 0.8365(5) 0.3044(4) 0.0795(18) Uani 0.654(10) 1 d . U P C 1
C23A C 0.1745(7) 0.7381(11) 0.3413(8) 0.109(3) Uani 0.654(10) 1 d . U P C 1
H23A H 0.138051 0.703541 0.350420 0.163 Uiso 0.654(10) 1 calc R U P C 1
H23B H 0.195091 0.749912 0.387020 0.163 Uiso 0.654(10) 1 calc R U P C 1
H23C H 0.198752 0.697852 0.310082 0.163 Uiso 0.654(10) 1 calc R U P C 1
C24A C 0.0862(5) 0.7423(8) 0.2328(6) 0.100(3) Uani 0.654(10) 1 d . U P C 1
H24A H 0.045287 0.748581 0.245624 0.150 Uiso 0.654(10) 1 calc R U P C 1
H24B H 0.103920 0.688360 0.260310 0.150 Uiso 0.654(10) 1 calc R U P C 1
H24C H 0.088977 0.728486 0.181276 0.150 Uiso 0.654(10) 1 calc R U P C 1
C25A C 0.1122(6) 0.9529(9) 0.2202(9) 0.118(3) Uani 0.654(10) 1 d . U P C 1
H25A H 0.147860 0.990904 0.228229 0.177 Uiso 0.654(10) 1 calc R U P C 1
H25B H 0.079935 0.985346 0.244242 0.177 Uiso 0.654(10) 1 calc R U P C 1
H25C H 0.103742 0.948877 0.168433 0.177 Uiso 0.654(10) 1 calc R U P C 1
O3A O 0.1933(4) 0.9123(13) 0.3187(9) 0.100(2) Uani 0.654(10) 1 d . U P C 1
N6A N 0.1205(3) 0.8457(7) 0.2518(4) 0.0941(19) Uani 0.654(10) 1 d . U P C 1
C221 C 0.1415(8) 0.8862(15) 0.2738(11) 0.098(3) Uani 0.346(10) 1 d . U P C 2
C231 C 0.0959(12) 0.9253(18) 0.2151(18) 0.117(5) Uani 0.346(10) 1 d . U P C 2
H23D H 0.106307 0.900511 0.167569 0.175 Uiso 0.346(10) 1 calc R U P C 2
H23E H 0.096346 0.997315 0.214593 0.175 Uiso 0.346(10) 1 calc R U P C 2
H23F H 0.056958 0.902225 0.227081 0.175 Uiso 0.346(10) 1 calc R U P C 2
C241 C 0.0782(11) 0.7781(16) 0.2128(14) 0.111(4) Uani 0.346(10) 1 d . U P C 2
H24D H 0.047304 0.826172 0.220945 0.167 Uiso 0.346(10) 1 calc R U P C 2
H24E H 0.061969 0.711628 0.214642 0.167 Uiso 0.346(10) 1 calc R U P C 2
H24F H 0.095069 0.789444 0.165549 0.167 Uiso 0.346(10) 1 calc R U P C 2
C251 C 0.1606(13) 0.726(2) 0.3215(16) 0.100(5) Uani 0.346(10) 1 d . U P C 2
H25D H 0.200726 0.749300 0.324797 0.150 Uiso 0.346(10) 1 calc R U P C 2
H25E H 0.160158 0.658424 0.302714 0.150 Uiso 0.346(10) 1 calc R U P C 2
H25F H 0.143505 0.726488 0.369424 0.150 Uiso 0.346(10) 1 calc R U P C 2
O31 O 0.1737(9) 0.915(3) 0.3255(18) 0.106(5) Uani 0.346(10) 1 d . U P C 2
N61 N 0.1269(6) 0.7896(11) 0.2732(8) 0.091(3) Uani 0.346(10) 1 d . U P C 2
C22B C 0.0322(5) 1.1666(12) 0.6315(6) 0.111(3) Uani 0.560(13) 1 d . U P D 1
C23B C 0.0256(8) 1.0545(14) 0.6350(9) 0.129(4) Uani 0.560(13) 1 d . U P D 1
H23G H -0.015646 1.037255 0.634233 0.194 Uiso 0.560(13) 1 calc R U P D 1
H23H H 0.043830 1.029968 0.679533 0.194 Uiso 0.560(13) 1 calc R U P D 1
H23I H 0.044556 1.024588 0.593597 0.194 Uiso 0.560(13) 1 calc R U P D 1
C24B C -0.0376(8) 1.1910(15) 0.5226(10) 0.138(5) Uani 0.560(13) 1 d . U P D 1
H24G H -0.046135 1.248139 0.492199 0.206 Uiso 0.560(13) 1 calc R U P D 1
H24H H -0.073923 1.162807 0.539763 0.206 Uiso 0.560(13) 1 calc R U P D 1
H24I H -0.016752 1.141661 0.494613 0.206 Uiso 0.560(13) 1 calc R U P D 1
C25B C 0.0051(11) 1.334(2) 0.5819(9) 0.129(4) Uani 0.560(13) 1 d . U P D 1
H25G H 0.029118 1.357098 0.622422 0.194 Uiso 0.560(13) 1 calc R U P D 1
H25H H -0.033440 1.363979 0.584140 0.194 Uiso 0.560(13) 1 calc R U P D 1
H25I H 0.023406 1.352363 0.536622 0.194 Uiso 0.560(13) 1 calc R U P D 1
O3B O 0.0697(7) 1.2040(9) 0.6725(11) 0.112(3) Uani 0.560(13) 1 d . U P D 1
N6B N -0.0007(6) 1.2221(11) 0.5857(8) 0.121(3) Uani 0.560(13) 1 d . U P D 1
C222 C 0.0244(6) 1.2490(16) 0.6244(9) 0.112(3) Uani 0.440(13) 1 d . U P D 2
C232 C 0.0044(14) 1.344(3) 0.6087(12) 0.130(4) Uani 0.440(13) 1 d . U P D 2
H23J H -0.008117 1.347456 0.558106 0.195 Uiso 0.440(13) 1 calc R U P D 2
H23K H 0.035683 1.391505 0.617467 0.195 Uiso 0.440(13) 1 calc R U P D 2
H23L H -0.028479 1.359774 0.639457 0.195 Uiso 0.440(13) 1 calc R U P D 2
C242 C 0.0169(11) 1.0684(19) 0.6059(11) 0.133(4) Uani 0.440(13) 1 d . U P D 2
H24J H -0.014685 1.029700 0.626233 0.200 Uiso 0.440(13) 1 calc R U P D 2
H24K H 0.050564 1.066910 0.638731 0.200 Uiso 0.440(13) 1 calc R U P D 2
H24L H 0.027667 1.040486 0.559367 0.200 Uiso 0.440(13) 1 calc R U P D 2
C252 C -0.0486(10) 1.1564(19) 0.5444(12) 0.129(5) Uani 0.440(13) 1 d . U P D 2
H25J H -0.074779 1.104362 0.560473 0.194 Uiso 0.440(13) 1 calc R U P D 2
H25K H -0.032809 1.138690 0.497552 0.194 Uiso 0.440(13) 1 calc R U P D 2
H25L H -0.070159 1.218249 0.540036 0.194 Uiso 0.440(13) 1 calc R U P D 2
O32 O 0.0595(10) 1.2413(14) 0.6754(14) 0.126(4) Uani 0.440(13) 1 d . U P D 2
N62 N -0.0019(8) 1.1680(15) 0.5960(10) 0.124(3) Uani 0.440(13) 1 d . U P D 2

loop_
_atom_site_aniso_label
_atom_site_aniso_U_11
_atom_site_aniso_U_22
_atom_site_aniso_U_33
_atom_site_aniso_U_23
_atom_site_aniso_U_13
_atom_site_aniso_U_12
C1A 0.0554(16) 0.0509(16) 0.0441(15) 0.0014(13) -0.0080(12) 0.0079(13)
C2A 0.0576(17) 0.0562(17) 0.0548(17) 0.0070(14) -0.0054(14) 0.0010(14)
C3A 0.0472(15) 0.0675(19) 0.0515(16) -0.0053(15) -0.0090(12) 0.0028(14)
C4A 0.0606(19) 0.0574(19) 0.072(2) 0.0003(16) -0.0106(16) 0.0115(15)
C5A 0.0640(19) 0.067(2) 0.078(2) 0.0182(17) 0.0083(16) 0.0120(16)
C6A 0.0543(15) 0.0525(16) 0.0406(14) 0.0043(12) -0.0046(12) 0.0081(13)
C7A 0.0635(17) 0.0700(19) 0.0368(14) -0.0046(13) -0.0047(13) 0.0166(15)
C8A 0.0732(19) 0.070(2) 0.0408(16) -0.0011(14) -0.0098(14) 0.0152(16)
C9A 0.057(2) 0.095(3) 0.076(3) 0.005(2) -0.0018(18) 0.006(2)
C10A 0.078(2) 0.070(2) 0.121(3) -0.005(2) -0.004(2) 0.018(2)
C11A 0.0554(16) 0.0479(15) 0.0387(14) -0.0016(12) -0.0054(12) 0.0088(12)
C12A 0.0492(15) 0.079(2) 0.0438(16) 0.0043(15) 0.0008(12) 0.0036(14)
C13A 0.0680(19) 0.0589(18) 0.0443(15) 0.0067(14) -0.0002(14) -0.0053(15)
C14A 0.0621(17) 0.0418(15) 0.0416(15) -0.0024(12) -0.0068(12) 0.0054(12)
C15A 0.0423(16) 0.0628(19) 0.081(2) 0.0160(17) -0.0039(14) 0.0013(14)
C16A 0.0540(17) 0.0553(17) 0.073(2) 0.0194(15) -0.0038(15) -0.0015(13)
C17A 0.089(3) 0.129(3) 0.053(2) -0.002(2) 0.0158(18) 0.030(2)
C18A 0.094(2) 0.068(2) 0.0537(19) -0.0130(16) -0.0121(17) 0.0160(18)
C19A 0.149(4) 0.117(3) 0.069(3) -0.034(2) -0.002(3) 0.042(3)
C20A 0.077(2) 0.0463(16) 0.0438(17) -0.0038(13) -0.0144(14) 0.0062(14)
C21A 0.083(2) 0.076(2) 0.078(2) 0.0198(18) -0.0045(18) 0.0273(18)
S1A 0.0996(6) 0.0690(5) 0.0434(4) -0.0092(4) -0.0161(4) 0.0266(4)
F1A 0.099(3) 0.154(4) 0.176(4) 0.044(3) 0.049(3) -0.003(2)
F2A 0.103(2) 0.222(4) 0.108(3) -0.073(3) 0.027(2) -0.003(3)
F3A 0.0436(16) 0.320(7) 0.099(2) 0.040(4) -0.0133(15) 0.015(3)
F11 0.055(8) 0.141(13) 0.016(6) 0.019(8) 0.005(5) -0.003(9)
F21 0.042(8) 0.191(13) 0.094(11) -0.011(11) 0.004(8) 0.044(9)
F31 0.021(7) 0.138(12) 0.125(11) 0.029(11) 0.008(8) -0.003(8)
F4A 0.0871(15) 0.1178(19) 0.0831(16) 0.0564(14) -0.0007(12) -0.0267(13)
F41 0.0871(15) 0.1178(19) 0.0831(16) 0.0564(14) -0.0007(12) -0.0267(13)
O1A 0.129(2) 0.0996(18) 0.0532(13) -0.0080(12) -0.0381(14) 0.0414(16)
O2A 0.137(2) 0.0863(16) 0.0419(13) -0.0068(11) -0.0178(13) 0.0414(15)
N1A 0.0712(18) 0.0612(17) 0.106(2) 0.0212(16) 0.0109(16) 0.0160(14)
N2A 0.0602(14) 0.0575(14) 0.0384(12) 0.0023(11) -0.0070(10) 0.0152(11)
N3A 0.0613(14) 0.0587(14) 0.0399(12) -0.0060(11) -0.0091(10) 0.0197(11)
N4A 0.121(3) 0.089(3) 0.202(5) -0.015(3) -0.006(3) 0.047(2)
N5A 0.0698(16) 0.0563(15) 0.0427(14) 0.0045(12) -0.0066(12) 0.0141(12)
C1B 0.0441(14) 0.0497(15) 0.0505(16) -0.0016(13) -0.0124(12) 0.0032(12)
C2B 0.0496(15) 0.0567(17) 0.0538(17) -0.0018(14) -0.0112(13) 0.0052(13)
C3B 0.0613(18) 0.0525(17) 0.0540(17) 0.0020(14) -0.0206(14) 0.0027(14)
C4B 0.070(2) 0.0499(17) 0.0620(19) -0.0083(15) -0.0252(16) 0.0107(15)
C5B 0.0504(16) 0.0608(18) 0.0598(18) -0.0026(14) -0.0094(13) 0.0050(14)
C6B 0.0441(14) 0.0495(16) 0.0379(13) 0.0000(12) -0.0042(11) 0.0041(11)
C7B 0.0481(15) 0.0514(16) 0.0616(18) -0.0010(14) -0.0069(13) -0.0035(12)
C8B 0.0480(16) 0.0584(18) 0.0695(19) -0.0044(15) -0.0104(14) -0.0003(13)
C9B 0.085(3) 0.068(2) 0.081(3) 0.021(2) -0.019(2) 0.002(2)
C10B 0.117(3) 0.066(2) 0.081(2) -0.0083(19) -0.018(2) 0.025(2)
C11B 0.0478(14) 0.0433(14) 0.0445(15) 0.0022(12) -0.0060(12) 0.0023(11)
C12B 0.0563(16) 0.0610(18) 0.0427(15) 0.0016(13) 0.0033(12) 0.0067(13)
C13B 0.0669(18) 0.0596(17) 0.0339(14) 0.0055(13) -0.0064(13) 0.0055(14)
C14B 0.0564(16) 0.0455(15) 0.0393(14) 0.0003(12) -0.0113(12) 0.0015(12)
C15B 0.0530(15) 0.0587(17) 0.0393(14) 0.0004(13) -0.0034(12) 0.0069(13)
C16B 0.0566(16) 0.0591(17) 0.0375(14) 0.0052(13) -0.0091(12) 0.0053(13)
C17B 0.066(2) 0.066(2) 0.084(2) 0.0081(18) 0.0038(17) -0.0142(16)
C18B 0.075(2) 0.0572(18) 0.077(2) -0.0136(16) -0.0129(17) -0.0017(16)
C19B 0.090(3) 0.062(2) 0.118(3) 0.001(2) -0.011(2) -0.0217(19)
C20B 0.0599(17) 0.0601(18) 0.0369(14) 0.0041(13) -0.0104(12) 0.0042(14)
C21B 0.093(3) 0.121(3) 0.073(2) 0.002(2) -0.020(2) 0.054(2)
S1B 0.0470(4) 0.0563(4) 0.0678(5) 0.0067(4) -0.0090(3) -0.0033(3)
F1B 0.092(3) 0.140(6) 0.158(6) 0.087(5) 0.030(3) 0.022(3)
F2B 0.147(4) 0.118(4) 0.132(3) 0.009(3) -0.017(3) -0.071(3)
F12 0.126(12) 0.080(7) 0.082(7) -0.012(6) 0.042(8) 0.002(8)
F22 0.113(9) 0.082(8) 0.146(9) 0.017(7) 0.001(9) -0.030(7)
F3B 0.1261(19) 0.1252(19) 0.1011(17) 0.0539(15) -0.0123(15) 0.0218(16)
F4B 0.0965(18) 0.122(2) 0.0331(12) 0.0135(12) -0.0015(11) 0.0328(15)
F42 0.068(5) 0.084(6) 0.056(5) 0.006(4) 0.000(4) 0.014(4)
O1B 0.0545(13) 0.0735(15) 0.147(2) -0.0004(15) -0.0387(14) -0.0038(11)
O2B 0.0834(15) 0.0917(16) 0.0517(12) -0.0106(11) -0.0284(11) 0.0120(12)
N1B 0.0606(15) 0.0643(17) 0.0680(17) -0.0086(14) -0.0136(13) 0.0152(13)
N2B 0.0419(12) 0.0466(13) 0.0557(13) -0.0002(10) -0.0086(10) 0.0028(10)
N3B 0.0433(12) 0.0472(13) 0.0523(13) 0.0039(10) -0.0080(10) 0.0007(10)
N4B 0.201(5) 0.076(2) 0.133(3) -0.005(2) -0.015(3) 0.055(3)
N5B 0.0712(17) 0.0824(19) 0.0462(15) -0.0064(14) -0.0190(13) 0.0283(14)
C22A 0.084(4) 0.069(4) 0.086(4) 0.003(3) 0.010(3) -0.009(3)
C23A 0.125(8) 0.080(4) 0.120(9) 0.022(5) 0.000(6) -0.015(5)
C24A 0.084(5) 0.113(6) 0.102(7) 0.003(5) -0.021(4) -0.007(5)
C25A 0.103(7) 0.123(6) 0.126(6) 0.028(6) -0.037(6) -0.019(5)
O3A 0.092(5) 0.077(3) 0.131(5) -0.003(3) 0.006(5) -0.022(5)
N6A 0.083(4) 0.104(6) 0.095(4) 0.005(4) 0.005(3) -0.011(4)
C221 0.095(7) 0.093(6) 0.105(7) 0.005(6) 0.010(6) -0.015(6)
C231 0.110(11) 0.107(9) 0.133(9) 0.022(8) -0.003(7) -0.019(8)
C241 0.104(9) 0.110(10) 0.118(10) 0.010(8) -0.011(7) -0.026(8)
C251 0.103(10) 0.093(8) 0.105(10) 0.002(7) -0.002(7) -0.017(8)
O31 0.106(11) 0.082(6) 0.130(8) -0.006(6) 0.001(8) -0.019(9)
N61 0.089(6) 0.088(6) 0.097(7) 0.002(5) 0.012(5) -0.019(5)
C22B 0.073(5) 0.168(6) 0.092(5) -0.024(5) 0.011(4) -0.021(5)
C23B 0.107(7) 0.163(6) 0.118(10) -0.034(7) -0.011(7) -0.038(6)
C24B 0.086(7) 0.206(11) 0.120(9) -0.028(8) -0.011(6) 0.000(7)
C25B 0.091(6) 0.184(7) 0.114(10) -0.020(8) 0.008(8) 0.009(6)
O3B 0.099(7) 0.138(7) 0.100(5) -0.011(6) -0.006(5) -0.031(5)
N6B 0.073(4) 0.185(7) 0.107(6) -0.029(7) 0.006(4) -0.002(6)
C222 0.070(5) 0.174(6) 0.092(6) -0.018(7) 0.014(4) -0.011(6)
C232 0.096(8) 0.180(7) 0.115(11) -0.018(10) 0.020(9) 0.003(7)
C242 0.109(8) 0.174(7) 0.116(11) -0.012(9) -0.017(8) -0.021(7)
C252 0.086(8) 0.194(12) 0.108(10) -0.028(8) -0.007(7) -0.009(8)
O32 0.088(6) 0.193(11) 0.095(6) -0.022(9) 0.000(5) -0.014(8)
N62 0.082(5) 0.182(7) 0.109(7) -0.023(8) -0.005(5) -0.011(7)

loop_
_atom_type_symbol
_atom_type_description
_atom_type_scat_dispersion_real
_atom_type_scat_dispersion_imag
_atom_type_scat_source
C C 0.0033 0.0016 'International Tables Vol C Tables 4.2.6.8 and 6.1.1.4'
H H 0.0000 0.0000 'International Tables Vol C Tables 4.2.6.8 and 6.1.1.4'
N N 0.0061 0.0033 'International Tables Vol C Tables 4.2.6.8 and 6.1.1.4'
O O 0.0106 0.0060 'International Tables Vol C Tables 4.2.6.8 and 6.1.1.4'
F F 0.0171 0.0103 'International Tables Vol C Tables 4.2.6.8 and 6.1.1.4'
S S 0.1246 0.1234 'International Tables Vol C Tables 4.2.6.8 and 6.1.1.4'

loop_
_geom_angle_atom_site_label_1
_geom_angle_atom_site_label_2
_geom_angle_atom_site_label_3
_geom_angle
_geom_angle_site_symmetry_1
_geom_angle_site_symmetry_3
_geom_angle_publ_flag
C5A C1A C2A 119.0(3) . . ?
C5A C1A N2A 119.4(3) . . ?
C2A C1A N2A 121.5(3) . . ?
C1A C2A C3A 118.7(3) . . ?
C1A C2A H2A 120.6 . . ?
C3A C2A H2A 120.6 . . ?
C2A C3A C4A 117.9(3) . . ?
C2A C3A C9A 120.5(3) . . ?
C4A C3A C9A 121.5(3) . . ?
N1A C4A C3A 123.8(3) . . ?
N1A C4A C10A 114.5(3) . . ?
C3A C4A C10A 121.7(3) . . ?
N1A C5A C1A 123.8(3) . . ?
N1A C5A H5A 118.1 . . ?
C1A C5A H5A 118.1 . . ?
N3A C6A N2A 106.9(2) . . ?
N3A C6A S1A 127.7(2) . . ?
N2A C6A S1A 125.3(2) . . ?
N3A C7A C8A 101.0(2) . . ?
N3A C7A C17A 119.9(3) . . ?
C8A C7A C17A 115.1(3) . . ?
N3A C7A C18A 119.9(2) . . ?
C8A C7A C18A 114.0(3) . . ?
C17A C7A C18A 87.8(3) . . ?
O1A C8A N2A 125.4(3) . . ?
O1A C8A C7A 127.3(3) . . ?
N2A C8A C7A 107.3(2) . . ?
F3A C9A F2A 108.1(4) . . ?
F11 C9A F21 114.1(16) . . ?
F3A C9A F1A 104.5(4) . . ?
F2A C9A F1A 102.7(4) . . ?
F11 C9A F31 108.4(16) . . ?
F21 C9A F31 105.8(14) . . ?
F11 C9A C3A 109.5(9) . . ?
F3A C9A C3A 115.3(3) . . ?
F2A C9A C3A 113.2(3) . . ?
F21 C9A C3A 114.3(10) . . ?
F1A C9A C3A 111.9(3) . . ?
F31 C9A C3A 104.1(9) . . ?
N4A C10A C4A 177.2(5) . . ?
C16A C11A C12A 120.6(2) . . ?
C16A C11A N3A 120.7(3) . . ?
C12A C11A N3A 118.6(2) . . ?
C13A C12A C11A 118.2(3) . . ?
C13A C12A H12 120.9 . . ?
C11A C12A H12 120.9 . . ?
F4A C13A C12A 118.1(3) . . ?
F4A C13A C14A 118.6(3) . . ?
C12A C13A C14A 123.3(3) . . ?
C12A C13A H131 118.3 . . ?
C14A C13A H131 118.3 . . ?
C15A C14A C13A 116.7(2) . . ?
C15A C14A C20A 122.9(3) . . ?
C13A C14A C20A 120.4(3) . . ?
F41 C15A C14A 119.2(9) . . ?
F41 C15A C16A 118.0(10) . . ?
C14A C15A C16A 122.0(3) . . ?
C14A C15A H15A 119.0 . . ?
C16A C15A H15A 119.0 . . ?
C11A C16A C15A 119.1(3) . . ?
C11A C16A H16 120.4 . . ?
C15A C16A H16 120.4 . . ?
C19A C17A C7A 89.1(3) . . ?
C19A C17A H17A 113.8 . . ?
C7A C17A H17A 113.8 . . ?
C19A C17A H17B 113.8 . . ?
C7A C17A H17B 113.8 . . ?
H17A C17A H17B 111.0 . . ?
C19A C18A C7A 89.2(3) . . ?
C19A C18A H18A 113.8 . . ?
C7A C18A H18A 113.8 . . ?
C19A C18A H18B 113.8 . . ?
C7A C18A H18B 113.8 . . ?
H18A C18A H18B 111.0 . . ?
C18A C19A C17A 89.7(3) . . ?
C18A C19A H19A 113.7 . . ?
C17A C19A H19A 113.7 . . ?
C18A C19A H19B 113.7 . . ?
C17A C19A H19B 113.7 . . ?
H19A C19A H19B 110.9 . . ?
O2A C20A N5A 123.5(3) . . ?
O2A C20A C14A 120.6(3) . . ?
N5A C20A C14A 116.0(2) . . ?
N5A C21A H21A 109.5 . . ?
N5A C21A H21B 109.5 . . ?
H21A C21A H21B 109.5 . . ?
N5A C21A H21C 109.5 . . ?
H21A C21A H21C 109.5 . . ?
H21B C21A H21C 109.5 . . ?
C5A N1A C4A 116.8(3) . . ?
C8A N2A C6A 111.4(2) . . ?
C8A N2A C1A 123.1(2) . . ?
C6A N2A C1A 124.8(2) . . ?
C6A N3A C11A 123.5(2) . . ?
C6A N3A C7A 113.3(2) . . ?
C11A N3A C7A 122.9(2) . . ?
C20A N5A C21A 122.1(3) . . ?
C20A N5A H5NA 120(2) . . ?
C21A N5A H5NA 118(2) . . ?
C2B C1B C5B 120.1(3) . . ?
C2B C1B N2B 120.9(2) . . ?
C5B C1B N2B 119.0(3) . . ?
C1B C2B C3B 118.5(3) . . ?
C1B C2B H2B 120.7 . . ?
C3B C2B H2B 120.7 . . ?
C2B C3B C4B 117.2(3) . . ?
C2B C3B C9B 120.2(3) . . ?
C4B C3B C9B 122.6(3) . . ?
N1B C4B C3B 124.4(3) . . ?
N1B C4B C10B 113.6(3) . . ?
C3B C4B C10B 121.9(3) . . ?
N1B C5B C1B 122.2(3) . . ?
N1B C5B H5B 118.9 . . ?
C1B C5B H5B 118.9 . . ?
N3B C6B N2B 106.1(2) . . ?
N3B C6B S1B 127.60(19) . . ?
N2B C6B S1B 126.2(2) . . ?
N3B C7B C8B 101.3(2) . . ?
N3B C7B C17B 120.7(2) . . ?
C8B C7B C17B 113.7(2) . . ?
N3B C7B C18B 120.3(2) . . ?
C8B C7B C18B 113.2(2) . . ?
C17B C7B C18B 88.3(2) . . ?
O1B C8B N2B 125.1(3) . . ?
O1B C8B C7B 127.8(3) . . ?
N2B C8B C7B 107.1(2) . . ?
F2B C9B F3B 111.5(4) . . ?
F2B C9B F1B 94.3(6) . . ?
F3B C9B F1B 107.9(5) . . ?
F3B C9B F12 94.4(12) . . ?
F3B C9B F22 81.6(8) . . ?
F12 C9B F22 143.8(13) . . ?
F2B C9B C3B 112.7(4) . . ?
F3B C9B C3B 113.9(3) . . ?
F1B C9B C3B 115.0(4) . . ?
F12 C9B C3B 107.4(12) . . ?
F22 C9B C3B 107.0(8) . . ?
N4B C10B C4B 177.4(4) . . ?
C16B C11B C12B 120.4(2) . . ?
C16B C11B N3B 119.9(2) . . ?
C12B C11B N3B 119.8(2) . . ?
C13B C12B C11B 118.7(3) . . ?
C13B C12B H12B 120.6 . . ?
C11B C12B H12B 120.6 . . ?
F4B C13B C12B 116.7(3) . . ?
F4B C13B C14B 120.3(2) . . ?
C12B C13B C14B 123.0(2) . . ?
C12B C13B H132 118.5 . . ?
C14B C13B H132 118.5 . . ?
C13B C14B C15B 116.7(2) . . ?
C13B C14B C20B 121.4(2) . . ?
C15B C14B C20B 121.9(2) . . ?
C16B C15B F42 114.3(4) . . ?
C16B C15B C14B 121.7(3) . . ?
F42 C15B C14B 122.5(4) . . ?
C16B C15B H15B 119.1 . . ?
C14B C15B H15B 119.1 . . ?
C15B C16B C11B 119.5(2) . . ?
C15B C16B H16B 120.3 . . ?
C11B C16B H16B 120.3 . . ?
C19B C17B C7B 88.7(3) . . ?
C19B C17B H17C 113.9 . . ?
C7B C17B H17C 113.9 . . ?
C19B C17B H17D 113.9 . . ?
C7B C17B H17D 113.9 . . ?
H17C C17B H17D 111.1 . . ?
C19B C18B C7B 88.3(3) . . ?
C19B C18B H18C 113.9 . . ?
C7B C18B H18C 113.9 . . ?
C19B C18B H18D 113.9 . . ?
C7B C18B H18D 113.9 . . ?
H18C C18B H18D 111.1 . . ?
C17B C19B C18B 89.3(2) . . ?
C17B C19B H19C 113.8 . . ?
C18B C19B H19C 113.8 . . ?
C17B C19B H19D 113.8 . . ?
C18B C19B H19D 113.8 . . ?
H19C C19B H19D 111.0 . . ?
O2B C20B N5B 123.6(3) . . ?
O2B C20B C14B 121.0(3) . . ?
N5B C20B C14B 115.4(2) . . ?
N5B C21B H21D 109.5 . . ?
N5B C21B H21E 109.5 . . ?
H21D C21B H21E 109.5 . . ?
N5B C21B H21F 109.5 . . ?
H21D C21B H21F 109.5 . . ?
H21E C21B H21F 109.5 . . ?
C4B N1B C5B 117.3(3) . . ?
C8B N2B C6B 111.6(2) . . ?
C8B N2B C1B 124.1(2) . . ?
C6B N2B C1B 124.2(2) . . ?
C6B N3B C11B 122.1(2) . . ?
C6B N3B C7B 113.8(2) . . ?
C11B N3B C7B 124.1(2) . . ?
C20B N5B C21B 122.7(3) . . ?
C20B N5B H5NB 122(2) . . ?
C21B N5B H5NB 114(2) . . ?
O3A C22A N6A 117.5(11) . . ?
O3A C22A C23A 119.9(10) . . ?
N6A C22A C23A 122.3(9) . . ?
C22A C23A H23A 109.5 . . ?
C22A C23A H23B 109.5 . . ?
H23A C23A H23B 109.5 . . ?
C22A C23A H23C 109.5 . . ?
H23A C23A H23C 109.5 . . ?
H23B C23A H23C 109.5 . . ?
N6A C24A H24A 109.5 . . ?
N6A C24A H24B 109.5 . . ?
H24A C24A H24B 109.5 . . ?
N6A C24A H24C 109.5 . . ?
H24A C24A H24C 109.5 . . ?
H24B C24A H24C 109.5 . . ?
N6A C25A H25A 109.5 . . ?
N6A C25A H25B 109.5 . . ?
H25A C25A H25B 109.5 . . ?
N6A C25A H25C 109.5 . . ?
H25A C25A H25C 109.5 . . ?
H25B C25A H25C 109.5 . . ?
C22A N6A C25A 115.6(8) . . ?
C22A N6A C24A 113.6(9) . . ?
C25A N6A C24A 130.7(9) . . ?
O31 C221 N61 117(3) . . ?
O31 C221 C231 142(3) . . ?
N61 C221 C231 99.0(18) . . ?
C221 C231 C241 79.4(15) . . ?
C221 C231 H23D 109.5 . . ?
C241 C231 H23D 72.3 . . ?
C221 C231 H23E 109.5 . . ?
C241 C231 H23E 169.0 . . ?
H23D C231 H23E 109.5 . . ?
C221 C231 H23F 109.5 . . ?
C241 C231 H23F 60.5 . . ?
H23D C231 H23F 109.5 . . ?
H23E C231 H23F 109.5 . . ?
N61 C241 C231 75.5(13) . . ?
N61 C241 H24D 109.5 . . ?
C231 C241 H24D 59.2 . . ?
N61 C241 H24E 109.5 . . ?
C231 C241 H24E 168.6 . . ?
H24D C241 H24E 109.5 . . ?
N61 C241 H24F 109.5 . . ?
C231 C241 H24F 77.4 . . ?
H24D C241 H24F 109.5 . . ?
H24E C241 H24F 109.5 . . ?
N61 C251 H25D 109.5 . . ?
N61 C251 H25E 109.5 . . ?
H25D C251 H25E 109.5 . . ?
N61 C251 H25F 109.5 . . ?
H25D C251 H25F 109.5 . . ?
H25E C251 H25F 109.5 . . ?
C221 N61 C251 116.2(18) . . ?
C221 N61 C241 106(2) . . ?
C251 N61 C241 137.7(17) . . ?
O3B C22B N6B 121.8(16) . . ?
O3B C22B C23B 116.5(12) . . ?
N6B C22B C23B 121.7(14) . . ?
C22B C23B H23G 109.5 . . ?
C22B C23B H23H 109.5 . . ?
H23G C23B H23H 109.5 . . ?
C22B C23B H23I 109.5 . . ?
H23G C23B H23I 109.5 . . ?
H23H C23B H23I 109.5 . . ?
N6B C24B H24G 109.5 . . ?
N6B C24B H24H 109.5 . . ?
H24G C24B H24H 109.5 . . ?
N6B C24B H24I 109.5 . . ?
H24G C24B H24I 109.5 . . ?
H24H C24B H24I 109.5 . . ?
N6B C25B H25G 109.5 . . ?
N6B C25B H25H 109.5 . . ?
H25G C25B H25H 109.5 . . ?
N6B C25B H25I 109.5 . . ?
H25G C25B H25I 109.5 . . ?
H25H C25B H25I 109.5 . . ?
C22B N6B C24B 129.5(15) . . ?
C22B N6B C25B 122.3(16) . . ?
C24B N6B C25B 107.1(13) . . ?
O32 C222 N62 121(2) . . ?
O32 C222 C232 116(2) . . ?
N62 C222 C232 122(2) . . ?
C222 C232 H23J 109.5 . . ?
C222 C232 H23K 109.5 . . ?
H23J C232 H23K 109.5 . . ?
C222 C232 H23L 109.5 . . ?
H23J C232 H23L 109.5 . . ?
H23K C232 H23L 109.5 . . ?
N62 C242 H24J 109.5 . . ?
N62 C242 H24K 109.5 . . ?
H24J C242 H24K 109.5 . . ?
N62 C242 H24L 109.5 . . ?
H24J C242 H24L 109.5 . . ?
H24K C242 H24L 109.5 . . ?
N62 C252 H25J 109.5 . . ?
N62 C252 H25K 109.5 . . ?
H25J C252 H25K 109.5 . . ?
N62 C252 H25L 109.5 . . ?
H25J C252 H25L 109.5 . . ?
H25K C252 H25L 109.5 . . ?
C222 N62 C242 126(2) . . ?
C222 N62 C252 132(2) . . ?
C242 N62 C252 101.7(17) . . ?

loop_
_geom_bond_atom_site_label_1
_geom_bond_atom_site_label_2
_geom_bond_distance
_geom_bond_site_symmetry_2
_geom_bond_publ_flag
C1A C5A 1.369(4) . ?
C1A C2A 1.371(4) . ?
C1A N2A 1.427(3) . ?
C2A C3A 1.379(4) . ?
C2A H2A 0.9300 . ?
C3A C4A 1.386(4) . ?
C3A C9A 1.489(4) . ?
C4A N1A 1.330(4) . ?
C4A C10A 1.452(5) . ?
C5A N1A 1.327(4) . ?
C5A H5A 0.9300 . ?
C6A N3A 1.339(3) . ?
C6A N2A 1.394(3) . ?
C6A S1A 1.639(3) . ?
C7A N3A 1.467(3) . ?
C7A C8A 1.502(4) . ?
C7A C17A 1.538(4) . ?
C7A C18A 1.540(4) . ?
C8A O1A 1.199(3) . ?
C8A N2A 1.384(4) . ?
C9A F11 1.178(16) . ?
C9A F3A 1.269(4) . ?
C9A F2A 1.308(5) . ?
C9A F21 1.32(2) . ?
C9A F1A 1.345(5) . ?
C9A F31 1.36(2) . ?
C10A N4A 1.133(4) . ?
C11A C16A 1.371(4) . ?
C11A C12A 1.376(4) . ?
C11A N3A 1.428(3) . ?
C12A C13A 1.372(4) . ?
C12A H12 0.9300 . ?
C13A F4A 1.330(3) . ?
C13A C14A 1.373(4) . ?
C13A H131 0.9300 . ?
C14A C15A 1.371(4) . ?
C14A C20A 1.504(4) . ?
C15A F41 1.019(17) . ?
C15A C16A 1.383(4) . ?
C15A H15A 0.9300 . ?
C16A H16 0.9300 . ?
C17A C19A 1.516(6) . ?
C17A H17A 0.9700 . ?
C17A H17B 0.9700 . ?
C18A C19A 1.510(5) . ?
C18A H18A 0.9700 . ?
C18A H18B 0.9700 . ?
C19A H19A 0.9700 . ?
C19A H19B 0.9700 . ?
C20A O2A 1.230(3) . ?
C20A N5A 1.314(4) . ?
C21A N5A 1.460(4) . ?
C21A H21A 0.9600 . ?
C21A H21B 0.9600 . ?
C21A H21C 0.9600 . ?
N5A H5NA 0.85(3) . ?
C1B C2B 1.374(4) . ?
C1B C5B 1.380(4) . ?
C1B N2B 1.425(3) . ?
C2B C3B 1.381(4) . ?
C2B H2B 0.9300 . ?
C3B C4B 1.397(4) . ?
C3B C9B 1.476(5) . ?
C4B N1B 1.323(4) . ?
C4B C10B 1.444(5) . ?
C5B N1B 1.334(4) . ?
C5B H5B 0.9300 . ?
C6B N3B 1.345(3) . ?
C6B N2B 1.401(3) . ?
C6B S1B 1.635(3) . ?
C7B N3B 1.460(3) . ?
C7B C8B 1.498(4) . ?
C7B C17B 1.543(4) . ?
C7B C18B 1.544(4) . ?
C8B O1B 1.204(3) . ?
C8B N2B 1.391(3) . ?
C9B F2B 1.305(6) . ?
C9B F3B 1.308(4) . ?
C9B F1B 1.309(8) . ?
C9B F12 1.37(2) . ?
C9B F22 1.442(18) . ?
C10B N4B 1.135(4) . ?
C11B C16B 1.378(4) . ?
C11B C12B 1.379(4) . ?
C11B N3B 1.431(3) . ?
C12B C13B 1.371(4) . ?
C12B H12B 0.9300 . ?
C13B F4B 1.356(3) . ?
C13B C14B 1.379(4) . ?
C13B H132 0.9300 . ?
C14B C15B 1.390(4) . ?
C14B C20B 1.507(4) . ?
C15B C16B 1.377(4) . ?
C15B F42 1.381(8) . ?
C15B H15B 0.9300 . ?
C16B H16B 0.9300 . ?
C17B C19B 1.526(5) . ?
C17B H17C 0.9700 . ?
C17B H17D 0.9700 . ?
C18B C19B 1.534(5) . ?
C18B H18C 0.9700 . ?
C18B H18D 0.9700 . ?
C19B H19C 0.9700 . ?
C19B H19D 0.9700 . ?
C20B O2B 1.227(3) . ?
C20B N5B 1.319(4) . ?
C21B N5B 1.460(4) . ?
C21B H21D 0.9600 . ?
C21B H21E 0.9600 . ?
C21B H21F 0.9600 . ?
N5B H5NB 0.79(3) . ?
C22A O3A 1.265(17) . ?
C22A N6A 1.326(13) . ?
C22A C23A 1.502(16) . ?
C23A H23A 0.9600 . ?
C23A H23B 0.9600 . ?
C23A H23C 0.9600 . ?
C24A N6A 1.617(14) . ?
C24A H24A 0.9600 . ?
C24A H24B 0.9600 . ?
C24A H24C 0.9600 . ?
C25A N6A 1.552(16) . ?
C25A H25A 0.9600 . ?
C25A H25B 0.9600 . ?
C25A H25C 0.9600 . ?
C221 O31 1.24(3) . ?
C221 N61 1.33(3) . ?
C221 C231 1.56(4) . ?
C231 C241 2.00(4) . ?
C231 H23D 0.9600 . ?
C231 H23E 0.9600 . ?
C231 H23F 0.9600 . ?
C241 N61 1.55(3) . ?
C241 H24D 0.9600 . ?
C241 H24E 0.9600 . ?
C241 H24F 0.9600 . ?
C251 N61 1.44(3) . ?
C251 H25D 0.9600 . ?
C251 H25E 0.9600 . ?
C251 H25F 0.9600 . ?
C22B O3B 1.226(17) . ?
C22B N6B 1.33(2) . ?
C22B C23B 1.50(2) . ?
C23B H23G 0.9600 . ?
C23B H23H 0.9600 . ?
C23B H23I 0.9600 . ?
C24B N6B 1.468(19) . ?
C24B H24G 0.9600 . ?
C24B H24H 0.9600 . ?
C24B H24I 0.9600 . ?
C25B N6B 1.50(3) . ?
C25B H25G 0.9600 . ?
C25B H25H 0.9600 . ?
C25B H25I 0.9600 . ?
C222 O32 1.21(2) . ?
C222 N62 1.33(3) . ?
C222 C232 1.38(4) . ?
C232 H23J 0.9600 . ?
C232 H23K 0.9600 . ?
C232 H23L 0.9600 . ?
C242 N62 1.40(3) . ?
C242 H24J 0.9600 . ?
C242 H24K 0.9600 . ?
C242 H24L 0.9600 . ?
C252 N62 1.41(2) . ?
C252 H25J 0.9600 . ?
C252 H25K 0.9600 . ?
C252 H25L 0.9600 . ?

loop_
_geom_hbond_atom_site_label_D
_geom_hbond_atom_site_label_H
_geom_hbond_atom_site_label_A
_geom_hbond_distance_DH
_geom_hbond_distance_HA
_geom_hbond_distance_DA
_geom_hbond_angle_DHA
_geom_hbond_site_symmetry_A
_geom_hbond_publ_flag
N5A H5NA O2B 0.85(3) 2.12(3) 2.974(3) 177(3) 4_575 yes
N5B H5NB O2A 0.79(3) 2.06(3) 2.847(4) 171(3) . yes
C2A H2A O3A 0.93 2.46 3.158(17) 132 . yes
C5A H5A S1B 0.93 2.81 3.697(3) 159 4_585 yes
C5B H5B O3B 0.93 2.32 3.197(19) 157 . yes
C23B H23H N4A 0.96 2.52 3.448(15) 162 4_586 yes

loop_
_geom_torsion_atom_site_label_1
_geom_torsion_atom_site_label_2
_geom_torsion_atom_site_label_3
_geom_torsion_atom_site_label_4
_geom_torsion
_geom_torsion_site_symmetry_1
_geom_torsion_site_symmetry_2
_geom_torsion_site_symmetry_3
_geom_torsion_site_symmetry_4
_geom_torsion_publ_flag
C5A C1A C2A C3A -0.2(4) . . . . ?
N2A C1A C2A C3A -177.3(2) . . . . ?
C1A C2A C3A C4A -0.2(4) . . . . ?
C1A C2A C3A C9A 179.1(3) . . . . ?
C2A C3A C4A N1A 0.6(5) . . . . ?
C9A C3A C4A N1A -178.7(3) . . . . ?
C2A C3A C4A C10A -176.8(3) . . . . ?
C9A C3A C4A C10A 3.9(5) . . . . ?
C2A C1A C5A N1A 0.3(5) . . . . ?
N2A C1A C5A N1A 177.5(3) . . . . ?
N3A C7A C8A O1A 178.5(3) . . . . ?
C17A C7A C8A O1A 47.8(5) . . . . ?
C18A C7A C8A O1A -51.6(5) . . . . ?
N3A C7A C8A N2A 0.0(3) . . . . ?
C17A C7A C8A N2A -130.7(3) . . . . ?
C18A C7A C8A N2A 130.0(3) . . . . ?
C2A C3A C9A F11 47.2(16) . . . . ?
C4A C3A C9A F11 -133.6(16) . . . . ?
C2A C3A C9A F3A -122.3(5) . . . . ?
C4A C3A C9A F3A 56.9(6) . . . . ?
C2A C3A C9A F2A 112.5(4) . . . . ?
C4A C3A C9A F2A -68.2(5) . . . . ?
C2A C3A C9A F21 176.5(14) . . . . ?
C4A C3A C9A F21 -4.2(15) . . . . ?
C2A C3A C9A F1A -3.0(5) . . . . ?
C4A C3A C9A F1A 176.2(4) . . . . ?
C2A C3A C9A F31 -68.6(12) . . . . ?
C4A C3A C9A F31 110.7(12) . . . . ?
C16A C11A C12A C13A 1.1(4) . . . . ?
N3A C11A C12A C13A 179.6(2) . . . . ?
C11A C12A C13A F4A 179.2(3) . . . . ?
C11A C12A C13A C14A -2.0(4) . . . . ?
F4A C13A C14A C15A 180.0(3) . . . . ?
C12A C13A C14A C15A 1.2(4) . . . . ?
F4A C13A C14A C20A -2.1(4) . . . . ?
C12A C13A C14A C20A 179.1(3) . . . . ?
C13A C14A C15A F41 169.7(14) . . . . ?
C20A C14A C15A F41 -8.2(15) . . . . ?
C13A C14A C15A C16A 0.5(4) . . . . ?
C20A C14A C15A C16A -177.4(3) . . . . ?
C12A C11A C16A C15A 0.4(4) . . . . ?
N3A C11A C16A C15A -178.0(3) . . . . ?
F41 C15A C16A C11A -170.6(14) . . . . ?
C14A C15A C16A C11A -1.2(5) . . . . ?
N3A C7A C17A C19A 138.8(3) . . . . ?
C8A C7A C17A C19A -100.3(3) . . . . ?
C18A C7A C17A C19A 15.3(3) . . . . ?
N3A C7A C18A C19A -138.9(3) . . . . ?
C8A C7A C18A C19A 101.3(3) . . . . ?
C17A C7A C18A C19A -15.3(3) . . . . ?
C7A C18A C19A C17A 15.6(3) . . . . ?
C7A C17A C19A C18A -15.6(3) . . . . ?
C15A C14A C20A O2A 123.4(4) . . . . ?
C13A C14A C20A O2A -54.4(4) . . . . ?
C15A C14A C20A N5A -57.4(4) . . . . ?
C13A C14A C20A N5A 124.8(3) . . . . ?
C1A C5A N1A C4A 0.1(5) . . . . ?
C3A C4A N1A C5A -0.5(5) . . . . ?
C10A C4A N1A C5A 177.1(3) . . . . ?
O1A C8A N2A C6A -179.7(3) . . . . ?
C7A C8A N2A C6A -1.2(3) . . . . ?
O1A C8A N2A C1A 8.8(5) . . . . ?
C7A C8A N2A C1A -172.7(3) . . . . ?
N3A C6A N2A C8A 2.1(3) . . . . ?
S1A C6A N2A C8A 179.2(2) . . . . ?
N3A C6A N2A C1A 173.4(2) . . . . ?
S1A C6A N2A C1A -9.5(4) . . . . ?
C5A C1A N2A C8A -75.8(4) . . . . ?
C2A C1A N2A C8A 101.3(3) . . . . ?
C5A C1A N2A C6A 113.8(3) . . . . ?
C2A C1A N2A C6A -69.0(4) . . . . ?
N2A C6A N3A C11A -176.0(2) . . . . ?
S1A C6A N3A C11A 6.9(4) . . . . ?
N2A C6A N3A C7A -2.1(3) . . . . ?
S1A C6A N3A C7A -179.1(2) . . . . ?
C16A C11A N3A C6A -102.8(3) . . . . ?
C12A C11A N3A C6A 78.8(4) . . . . ?
C16A C11A N3A C7A 83.9(4) . . . . ?
C12A C11A N3A C7A -94.6(3) . . . . ?
C8A C7A N3A C6A 1.3(3) . . . . ?
C17A C7A N3A C6A 128.9(3) . . . . ?
C18A C7A N3A C6A -124.9(3) . . . . ?
C8A C7A N3A C11A 175.3(3) . . . . ?
C17A C7A N3A C11A -57.1(4) . . . . ?
C18A C7A N3A C11A 49.1(4) . . . . ?
O2A C20A N5A C21A -4.8(5) . . . . ?
C14A C20A N5A C21A 175.9(3) . . . . ?
C5B C1B C2B C3B 3.2(4) . . . . ?
N2B C1B C2B C3B -176.4(2) . . . . ?
C1B C2B C3B C4B -0.7(4) . . . . ?
C1B C2B C3B C9B 177.1(3) . . . . ?
C2B C3B C4B N1B -2.8(4) . . . . ?
C9B C3B C4B N1B 179.4(3) . . . . ?
C2B C3B C4B C10B 175.5(3) . . . . ?
C9B C3B C4B C10B -2.3(4) . . . . ?
C2B C1B C5B N1B -2.5(4) . . . . ?
N2B C1B C5B N1B 177.1(2) . . . . ?
N3B C7B C8B O1B 179.4(3) . . . . ?
C17B C7B C8B O1B -49.6(5) . . . . ?
C18B C7B C8B O1B 49.2(5) . . . . ?
N3B C7B C8B N2B 0.7(3) . . . . ?
C17B C7B C8B N2B 131.7(3) . . . . ?
C18B C7B C8B N2B -129.5(3) . . . . ?
C2B C3B C9B F2B -103.0(5) . . . . ?
C4B C3B C9B F2B 74.7(5) . . . . ?
C2B C3B C9B F3B 128.7(3) . . . . ?
C4B C3B C9B F3B -53.6(5) . . . . ?
C2B C3B C9B F1B 3.4(6) . . . . ?
C4B C3B C9B F1B -178.9(5) . . . . ?
C2B C3B C9B F12 25.5(12) . . . . ?
C4B C3B C9B F12 -156.7(12) . . . . ?
C2B C3B C9B F22 -143.2(8) . . . . ?
C4B C3B C9B F22 34.5(8) . . . . ?
C16B C11B C12B C13B -0.9(4) . . . . ?
N3B C11B C12B C13B -179.8(2) . . . . ?
C11B C12B C13B F4B -180.0(3) . . . . ?
C11B C12B C13B C14B 0.6(4) . . . . ?
F4B C13B C14B C15B -179.3(3) . . . . ?
C12B C13B C14B C15B 0.1(4) . . . . ?
F4B C13B C14B C20B -0.6(4) . . . . ?
C12B C13B C14B C20B 178.8(3) . . . . ?
C13B C14B C15B C16B -0.4(4) . . . . ?
C20B C14B C15B C16B -179.2(3) . . . . ?
C13B C14B C15B F42 164.7(5) . . . . ?
C20B C14B C15B F42 -14.1(6) . . . . ?
F42 C15B C16B C11B -166.2(4) . . . . ?
C14B C15B C16B C11B 0.1(4) . . . . ?
C12B C11B C16B C15B 0.6(4) . . . . ?
N3B C11B C16B C15B 179.5(2) . . . . ?
N3B C7B C17B C19B -142.1(3) . . . . ?
C8B C7B C17B C19B 97.3(3) . . . . ?
C18B C7B C17B C19B -17.4(3) . . . . ?
N3B C7B C18B C19B 142.3(3) . . . . ?
C8B C7B C18B C19B -97.8(3) . . . . ?
C17B C7B C18B C19B 17.3(3) . . . . ?
C7B C17B C19B C18B 17.5(3) . . . . ?
C7B C18B C19B C17B -17.5(3) . . . . ?
C13B C14B C20B O2B -42.4(4) . . . . ?
C15B C14B C20B O2B 136.3(3) . . . . ?
C13B C14B C20B N5B 137.9(3) . . . . ?
C15B C14B C20B N5B -43.4(4) . . . . ?
C3B C4B N1B C5B 3.6(4) . . . . ?
C10B C4B N1B C5B -174.9(3) . . . . ?
C1B C5B N1B C4B -0.9(4) . . . . ?
O1B C8B N2B C6B -178.3(3) . . . . ?
C7B C8B N2B C6B 0.4(3) . . . . ?
O1B C8B N2B C1B 2.5(5) . . . . ?
C7B C8B N2B C1B -178.7(2) . . . . ?
N3B C6B N2B C8B -1.5(3) . . . . ?
S1B C6B N2B C8B 179.7(2) . . . . ?
N3B C6B N2B C1B 177.6(2) . . . . ?
S1B C6B N2B C1B -1.1(4) . . . . ?
C2B C1B N2B C8B -127.4(3) . . . . ?
C5B C1B N2B C8B 53.0(4) . . . . ?
C2B C1B N2B C6B 53.6(4) . . . . ?
C5B C1B N2B C6B -126.0(3) . . . . ?
N2B C6B N3B C11B -179.0(2) . . . . ?
S1B C6B N3B C11B -0.3(4) . . . . ?
N2B C6B N3B C7B 2.0(3) . . . . ?
S1B C6B N3B C7B -179.2(2) . . . . ?
C16B C11B N3B C6B -79.8(3) . . . . ?
C12B C11B N3B C6B 99.1(3) . . . . ?
C16B C11B N3B C7B 99.1(3) . . . . ?
C12B C11B N3B C7B -82.1(3) . . . . ?
C8B C7B N3B C6B -1.7(3) . . . . ?
C17B C7B N3B C6B -128.2(3) . . . . ?
C18B C7B N3B C6B 123.9(3) . . . . ?
C8B C7B N3B C11B 179.4(2) . . . . ?
C17B C7B N3B C11B 52.9(4) . . . . ?
C18B C7B N3B C11B -55.0(4) . . . . ?
O2B C20B N5B C21B -3.2(5) . . . . ?
C14B C20B N5B C21B 176.6(3) . . . . ?
O3A C22A N6A C25A -6.8(13) . . . . ?
C23A C22A N6A C25A 179.4(12) . . . . ?
O3A C22A N6A C24A 174.9(10) . . . . ?
C23A C22A N6A C24A 1.0(13) . . . . ?
O31 C221 C231 C241 -162(3) . . . . ?
N61 C221 C231 C241 -2.6(16) . . . . ?
O31 C221 N61 C251 -14(3) . . . . ?
C231 C221 N61 C251 179(2) . . . . ?
O31 C221 N61 C241 170(2) . . . . ?
C231 C221 N61 C241 3(2) . . . . ?
C231 C241 N61 C221 -2.7(17) . . . . ?
C231 C241 N61 C251 -177(3) . . . . ?
O3B C22B N6B C24B 165.3(15) . . . . ?
C23B C22B N6B C24B -14.1(19) . . . . ?
O3B C22B N6B C25B -1(2) . . . . ?
C23B C22B N6B C25B 179.6(14) . . . . ?
O32 C222 N62 C242 -17(3) . . . . ?
C232 C222 N62 C242 177(2) . . . . ?
O32 C222 N62 C252 171(2) . . . . ?
C232 C222 N62 C252 5(3) . . . . ?
